data_1529584
loop_
_publ_author_name
'Bakakin, V.V.'
'Belov, N.V.'

_publ_section_title
;
 The crystal structure of hurlbutite
;
_journal_name_full 'Doklady Akademii Nauk SSSR'
_journal_page_first 587
_journal_page_last 590
_journal_volume 135
_journal_year 1960
_chemical_formula_sum 'Be2 Ca O8 P2'
_chemical_name_systematic 'Ca Be2 (P O4)2'
_space_group_IT_number 14
_symmetry_space_group_name_Hall '-P 2yab'
_symmetry_space_group_name_H-M 'P 1 21/a 1'
_cell_angle_alpha 90
_cell_angle_beta 90
_cell_angle_gamma 90
_cell_formula_units_Z 4
_cell_length_a 8.29
_cell_length_b 8.8
_cell_length_c 7.81
_cell_volume 569.755
_citation_journal_id_ASTM DANKAS
_cod_data_source_file Bakakin_DANKAS_1960_1985.cif
_cod_data_source_block Be2Ca1O8P2
_cod_original_cell_volume 569.7551
_cod_original_sg_symbol_Hall '-P 2ybc (z,y,-x)'
_cod_original_formula_sum 'Be2 Ca1 O8 P2'
_cod_database_code 1529584

loop_
_symmetry_equiv_pos_as_xyz
x,y,z
-x+1/2,y+1/2,-z
-x,-y,-z
x-1/2,-y-1/2,z

loop_
_atom_site_label
_atom_site_type_symbol
_atom_site_fract_x
_atom_site_fract_y
_atom_site_fract_z
_atom_site_occupancy
_atom_site_U_iso_or_equiv
Be1 Be+2 0.059 0.196 0.435 1 0.0
O6 O-2 0.415 0.309 0.931 1 0.0
O5 O-2 0.412 0.308 0.565 1 0.0
O3 O-2 0.121 0.367 0.438 1 0.0
P2 P+5 0.059 0.197 0.06 1 0.0
Ca1 Ca+2 0.386 0.085 0.753 1 0.0
O8 O-2 0.184 0.421 0.745 1 0.0
P1 P+5 0.264 0.418 0.56 1 0.0
O1 O-2 0.188 0.083 0.508 1 0.0
O4 O-2 0.126 0.364 0.055 1 0.0
Be2 Be+2 0.265 0.421 0.933 1 0.0
O2 O-2 0.189 0.085 0.993 1 0.0
O7 O-2 0.006 0.15 0.247 1 0.0
